data_4120310
loop_
_publ_author_name
'Yung-Hung Chang'
'Yumiko Nakajima'
'Hiromasa Tanaka'
'Kazunari Yoshizawa'
'Fumiyuki Ozawa'

_publ_contact_author_address 'Institute for Chemical Research, Kyoto University, Uji, Kyoto 611-0011, Japan'
_publ_contact_author_email ozawa@scl.kyoto-u.ac.jp
_publ_contact_author_fax +81-774-38-3039
_publ_contact_author_name 'Fumiyuki Ozawa'
_publ_contact_author_phone +81-774-38-3035
_publ_section_title
;
 Facile N-H Bond Cleavage of Ammonia by an Iridium Complex Bearing a
 Noninnocent PNP-Pincer Type Phosphaalkene Ligand
;
_journal_name_full 'Journal of the American Chemical Society'
_journal_page_first 11791
_journal_page_last 11794
_journal_paper_doi 10.1021/ja407163z
_journal_volume 135
_journal_year 2013
_chemical_formula_sum 'C50 H76 Ir N O P2'
_chemical_formula_weight 961.26
_chemical_name_systematic
; 
 ? 
;
_space_group_IT_number 2
_symmetry_cell_setting triclinic
_symmetry_space_group_name_Hall '-P 1'
_symmetry_space_group_name_H-M 'P -1'
_atom_sites_solution_hydrogens geom
_atom_sites_solution_primary direct
_atom_sites_solution_secondary difmap
_audit_creation_method SHELXL-97
_cell_angle_alpha 105.061(2)
_cell_angle_beta 98.416(5)
_cell_angle_gamma 112.588(4)
_cell_formula_units_Z 2
_cell_length_a 13.213(5)
_cell_length_b 14.526(6)
_cell_length_c 14.757(6)
_cell_measurement_temperature 173(2)
_cell_volume 2427.1(17)
_computing_cell_refinement 'Rigaku AFC10/Saturn 70 CCD'
_computing_data_collection 'Rigaku AFC10/Saturn 70 CCD'
_computing_data_reduction 'Rigaku AFC10/Saturn 70 CCD'
_computing_molecular_graphics 'SHELXL-97 (Sheldrick, 1997)'
_computing_publication_material 'ORTEP3 for windows'
_computing_structure_refinement 'SHELXL-97 (Sheldrick, 1997)'
_computing_structure_solution 'SHELXS-97 (Sheldrick, 1990)'
_diffrn_ambient_temperature 173(2)
_diffrn_measured_fraction_theta_full 0.960
_diffrn_measured_fraction_theta_max 0.960
_diffrn_measurement_device_type ' CCD area detector '
_diffrn_measurement_method ' phi and omega scans'
_diffrn_radiation_monochromator graphite
_diffrn_radiation_source 'fine-focus sealed tube'
_diffrn_radiation_type MoK\a
_diffrn_radiation_wavelength 0.71070
_diffrn_reflns_av_R_equivalents 0.0521
_diffrn_reflns_av_sigmaI/netI 0.1192
_diffrn_reflns_limit_h_max 17
_diffrn_reflns_limit_h_min -14
_diffrn_reflns_limit_k_max 18
_diffrn_reflns_limit_k_min -18
_diffrn_reflns_limit_l_max 19
_diffrn_reflns_limit_l_min -12
_diffrn_reflns_number 19708
_diffrn_reflns_theta_full 27.46
_diffrn_reflns_theta_max 27.46
_diffrn_reflns_theta_min 3.00
_exptl_absorpt_coefficient_mu 2.851
_exptl_absorpt_correction_T_max 0.8254
_exptl_absorpt_correction_T_min 0.5994
_exptl_absorpt_correction_type numerical
_exptl_crystal_colour violet
_exptl_crystal_density_diffrn 1.315
_exptl_crystal_description block
_exptl_crystal_F_000 996
_exptl_crystal_size_max 0.20
_exptl_crystal_size_mid 0.09
_exptl_crystal_size_min 0.07
_refine_diff_density_max 2.350
_refine_diff_density_min -1.351
_refine_diff_density_rms 0.136
_refine_ls_extinction_method none
_refine_ls_goodness_of_fit_ref 1.052
_refine_ls_hydrogen_treatment constr
_refine_ls_matrix_type full
_refine_ls_number_parameters 515
_refine_ls_number_reflns 10643
_refine_ls_number_restraints 0
_refine_ls_restrained_S_all 1.052
_refine_ls_R_factor_all 0.0915
_refine_ls_R_factor_gt 0.0613
_refine_ls_shift/su_max 0.001
_refine_ls_shift/su_mean 0.000
_refine_ls_structure_factor_coef Fsqd
_refine_ls_weighting_details 'calc w=1/[\s^2^(Fo^2^)+(0.0381P)^2^+0.0000P] where P=(Fo^2^+2Fc^2^)/3'
_refine_ls_weighting_scheme calc
_refine_ls_wR_factor_gt 0.1080
_refine_ls_wR_factor_ref 0.1251
_reflns_number_gt 7449
_reflns_number_total 10643
_reflns_threshold_expression >2sigma(I)
_cod_data_source_file ja407163z_si_002_3.cif
_cod_data_source_block complex_4
_cod_original_cell_volume 2427.0(18)
_cod_database_code 4120310

loop_
_symmetry_equiv_pos_as_xyz
'x, y, z'
'-x, -y, -z'

loop_
_atom_site_label
_atom_site_type_symbol
_atom_site_fract_x
_atom_site_fract_y
_atom_site_fract_z
_atom_site_U_iso_or_equiv
_atom_site_adp_type
_atom_site_occupancy
_atom_site_symmetry_multiplicity
_atom_site_calc_flag
_atom_site_refinement_flags
Ir1 Ir 0.69186(2) 0.82241(2) 0.66312(2) 0.03747(11) Uani 1 1 d .
P1 P 0.70695(18) 0.92070(17) 0.56192(17) 0.0548(6) Uani 1 1 d .
P2 P 0.62051(16) 0.70662(18) 0.73841(16) 0.0523(6) Uani 1 1 d .
N1 N 0.5227(4) 0.7934(4) 0.6253(4) 0.0297(12) Uani 1 1 d .
C1 C 0.5660(6) 0.9048(6) 0.5274(6) 0.052(2) Uani 1 1 d .
H1 H 0.5452 0.9385 0.4858 0.062 Uiso 1 1 calc R
C2 C 0.4811(6) 0.6746(6) 0.7152(5) 0.047(2) Uani 1 1 d .
H2 H 0.4316 0.6266 0.7402 0.057 Uiso 1 1 calc R
C3 C 0.4870(5) 0.8408(5) 0.5641(5) 0.0357(16) Uani 1 1 d .
C4 C 0.3694(6) 0.8204(6) 0.5402(5) 0.0449(19) Uani 1 1 d .
H3 H 0.3447 0.8543 0.5008 0.054 Uiso 1 1 calc R
C5 C 0.2934(6) 0.7536(6) 0.5731(5) 0.0433(18) Uani 1 1 d .
H4 H 0.2158 0.7409 0.5565 0.052 Uiso 1 1 calc R
C6 C 0.3271(6) 0.7038(6) 0.6304(5) 0.0446(19) Uani 1 1 d .
H5 H 0.2730 0.6563 0.6526 0.054 Uiso 1 1 calc R
C7 C 0.4409(6) 0.7237(6) 0.6555(5) 0.0387(17) Uani 1 1 d .
C8 C 0.8392(6) 0.8444(5) 0.6924(5) 0.0366(17) Uani 1 1 d .
O1 O 0.9326(4) 0.8553(4) 0.7093(4) 0.0564(15) Uani 1 1 d .
C9 C 0.8084(5) 1.0584(5) 0.5833(5) 0.0316(15) Uani 1 1 d .
C10 C 0.8485(6) 1.1538(6) 0.6650(5) 0.0403(17) Uani 1 1 d .
C11 C 0.9263(6) 1.2455(6) 0.6556(5) 0.0418(18) Uani 1 1 d .
H6 H 0.9562 1.3098 0.7097 0.050 Uiso 1 1 calc R
C12 C 0.9635(5) 1.2495(6) 0.5723(5) 0.0381(17) Uani 1 1 d .
C13 C 0.9230(5) 1.1571(5) 0.4958(5) 0.0376(17) Uani 1 1 d .
H7 H 0.9478 1.1579 0.4386 0.045 Uiso 1 1 calc R
C14 C 0.8459(5) 1.0608(5) 0.4992(5) 0.0358(16) Uani 1 1 d .
C15 C 0.8000(6) 0.9565(5) 0.4100(5) 0.0380(17) Uani 1 1 d .
C16 C 0.7588(7) 0.8667(6) 0.4516(5) 0.053(2) Uani 1 1 d .
H8 H 0.8216 0.8495 0.4735 0.063 Uiso 1 1 calc R
H9 H 0.6955 0.8019 0.4019 0.063 Uiso 1 1 calc R
C17 C 0.7006(6) 0.9517(6) 0.3376(5) 0.058(2) Uani 1 1 d .
H10 H 0.6663 0.8839 0.2832 0.088 Uiso 1 1 calc R
H11 H 0.7289 1.0104 0.3127 0.088 Uiso 1 1 calc R
H12 H 0.6432 0.9578 0.3708 0.088 Uiso 1 1 calc R
C18 C 0.8887(6) 0.9461(7) 0.3586(5) 0.060(2) Uani 1 1 d .
H13 H 0.9575 0.9612 0.4070 0.090 Uiso 1 1 calc R
H14 H 0.9077 0.9967 0.3238 0.090 Uiso 1 1 calc R
H15 H 0.8580 0.8736 0.3120 0.090 Uiso 1 1 calc R
C19 C 1.0529(6) 1.3562(6) 0.5727(6) 0.048(2) Uani 1 1 d .
C20 C 1.1679(7) 1.3818(8) 0.6348(9) 0.116(5) Uani 1 1 d .
H16 H 1.2194 1.4570 0.6505 0.174 Uiso 1 1 calc R
H17 H 1.1996 1.3377 0.5989 0.174 Uiso 1 1 calc R
H18 H 1.1598 1.3675 0.6953 0.174 Uiso 1 1 calc R
C21 C 1.0578(8) 1.3534(7) 0.4702(7) 0.088(3) Uani 1 1 d .
H19 H 1.1090 1.4242 0.4722 0.133 Uiso 1 1 calc R
H20 H 0.9812 1.3316 0.4297 0.133 Uiso 1 1 calc R
H21 H 1.0863 1.3025 0.4422 0.133 Uiso 1 1 calc R
C22 C 1.0209(7) 1.4441(6) 0.6149(7) 0.069(3) Uani 1 1 d .
H22 H 1.0370 1.4623 0.6859 0.104 Uiso 1 1 calc R
H23 H 0.9394 1.4204 0.5865 0.104 Uiso 1 1 calc R
H24 H 1.0655 1.5068 0.5996 0.104 Uiso 1 1 calc R
C23 C 0.8170(6) 1.1620(6) 0.7626(5) 0.0451(19) Uani 1 1 d .
C24 C 0.6897(7) 1.1008(8) 0.7463(7) 0.087(3) Uani 1 1 d .
H25 H 0.6489 1.1260 0.7054 0.131 Uiso 1 1 calc R
H26 H 0.6721 1.1120 0.8094 0.131 Uiso 1 1 calc R
H27 H 0.6659 1.0249 0.7137 0.131 Uiso 1 1 calc R
C25 C 0.8506(7) 1.2781(7) 0.8250(6) 0.061(2) Uani 1 1 d .
H28 H 0.8218 1.3117 0.7849 0.091 Uiso 1 1 calc R
H29 H 0.9339 1.3172 0.8494 0.091 Uiso 1 1 calc R
H30 H 0.8175 1.2789 0.8803 0.091 Uiso 1 1 calc R
C26 C 0.8805(9) 1.1175(7) 0.8198(6) 0.079(3) Uani 1 1 d .
H31 H 0.8579 1.1179 0.8802 0.118 Uiso 1 1 calc R
H32 H 0.9628 1.1616 0.8358 0.118 Uiso 1 1 calc R
H33 H 0.8615 1.0445 0.7802 0.118 Uiso 1 1 calc R
C27 C 0.6604(5) 0.6455(5) 0.8219(4) 0.0292(15) Uani 1 1 d .
C28 C 0.6386(5) 0.5375(5) 0.7839(5) 0.0359(16) Uani 1 1 d .
C29 C 0.6447(6) 0.4843(6) 0.8502(5) 0.0415(18) Uani 1 1 d .
H34 H 0.6278 0.4112 0.8254 0.050 Uiso 1 1 calc R
C30 C 0.6744(6) 0.5343(6) 0.9501(5) 0.0423(18) Uani 1 1 d .
C31 C 0.7058(5) 0.6427(6) 0.9859(5) 0.0389(17) Uani 1 1 d .
H35 H 0.7325 0.6784 1.0546 0.047 Uiso 1 1 calc R
C32 C 0.7000(5) 0.7015(6) 0.9258(5) 0.0348(16) Uani 1 1 d .
C33 C 0.7404(6) 0.8234(6) 0.9740(5) 0.0450(19) Uani 1 1 d .
C34 C 0.6493(8) 0.8600(7) 0.9500(7) 0.078(3) Uani 1 1 d .
H36 H 0.6801 0.9366 0.9844 0.117 Uiso 1 1 calc R
H37 H 0.5829 0.8222 0.9706 0.117 Uiso 1 1 calc R
H38 H 0.6265 0.8447 0.8794 0.117 Uiso 1 1 calc R
C35 C 0.8451(6) 0.8824(6) 0.9427(6) 0.059(2) Uani 1 1 d .
H39 H 0.8229 0.8679 0.8722 0.089 Uiso 1 1 calc R
H40 H 0.9030 0.8581 0.9580 0.089 Uiso 1 1 calc R
H41 H 0.8763 0.9590 0.9777 0.089 Uiso 1 1 calc R
C36 C 0.7805(8) 0.8588(7) 1.0857(5) 0.078(3) Uani 1 1 d .
H42 H 0.8138 0.9365 1.1137 0.118 Uiso 1 1 calc R
H43 H 0.8380 0.8350 1.1041 0.118 Uiso 1 1 calc R
H44 H 0.7154 0.8275 1.1105 0.118 Uiso 1 1 calc R
C37 C 0.6085(6) 0.4726(6) 0.6746(5) 0.0403(17) Uani 1 1 d .
C38 C 0.4813(7) 0.4243(8) 0.6267(6) 0.097(4) Uani 1 1 d .
H45 H 0.4600 0.4806 0.6209 0.145 Uiso 1 1 calc R
H46 H 0.4392 0.3885 0.6667 0.145 Uiso 1 1 calc R
H47 H 0.4625 0.3726 0.5616 0.145 Uiso 1 1 calc R
C39 C 0.6747(9) 0.5405(7) 0.6218(6) 0.093(4) Uani 1 1 d .
H48 H 0.6594 0.4964 0.5540 0.139 Uiso 1 1 calc R
H49 H 0.7565 0.5722 0.6543 0.139 Uiso 1 1 calc R
H50 H 0.6513 0.5971 0.6229 0.139 Uiso 1 1 calc R
C40 C 0.6419(11) 0.3824(9) 0.6604(7) 0.126(5) Uani 1 1 d .
H51 H 0.6014 0.3348 0.6931 0.188 Uiso 1 1 calc R
H52 H 0.7243 0.4111 0.6883 0.188 Uiso 1 1 calc R
H53 H 0.6216 0.3426 0.5904 0.188 Uiso 1 1 calc R
C41 C 0.6864(7) 0.4764(7) 1.0220(6) 0.056(2) Uani 1 1 d .
C42 C 0.6368(8) 0.5074(8) 1.1057(7) 0.085(3) Uani 1 1 d .
H54 H 0.6799 0.5838 1.1421 0.127 Uiso 1 1 calc R
H55 H 0.6418 0.4679 1.1495 0.127 Uiso 1 1 calc R
H56 H 0.5567 0.4903 1.0792 0.127 Uiso 1 1 calc R
C43 C 0.6212(8) 0.3552(8) 0.9719(7) 0.094(4) Uani 1 1 d .
H57 H 0.5400 0.3350 0.9472 0.141 Uiso 1 1 calc R
H58 H 0.6313 0.3207 1.0192 0.141 Uiso 1 1 calc R
H59 H 0.6509 0.3325 0.9175 0.141 Uiso 1 1 calc R
C44 C 0.8130(6) 0.5061(8) 1.0607(7) 0.085(4) Uani 1 1 d .
H60 H 0.8437 0.4875 1.0059 0.128 Uiso 1 1 calc R
H61 H 0.8214 0.4671 1.1042 0.128 Uiso 1 1 calc R
H62 H 0.8548 0.5826 1.0970 0.128 Uiso 1 1 calc R
C45 C 0.5583(7) 0.0434(7) 0.1565(6) 0.077(3) Uani 1 1 d .
H63 H 0.5712 -0.0199 0.1352 0.115 Uiso 1 1 calc R
H64 H 0.4784 0.0252 0.1277 0.115 Uiso 1 1 calc R
H65 H 0.5755 0.0695 0.2279 0.115 Uiso 1 1 calc R
C46 C 0.6361(7) 0.1300(7) 0.1234(6) 0.065(2) Uani 1 1 d .
H66 H 0.6162 0.1037 0.0512 0.078 Uiso 1 1 calc R
H67 H 0.6212 0.1930 0.1442 0.078 Uiso 1 1 calc R
C47 C 0.7618(7) 0.1637(7) 0.1634(7) 0.065(2) Uani 1 1 d .
H68 H 0.7775 0.1013 0.1422 0.078 Uiso 1 1 calc R
H69 H 0.7823 0.1903 0.2356 0.078 Uiso 1 1 calc R
C48 C 0.8349(8) 0.2498(8) 0.1291(7) 0.080(3) Uani 1 1 d .
H70 H 0.8087 0.2248 0.0569 0.096 Uiso 1 1 calc R
H71 H 0.8221 0.3134 0.1545 0.096 Uiso 1 1 calc R
C49 C 0.9572(8) 0.2816(8) 0.1581(8) 0.087(3) Uani 1 1 d .
H72 H 0.9693 0.2172 0.1355 0.105 Uiso 1 1 calc R
H73 H 0.9837 0.3094 0.2304 0.105 Uiso 1 1 calc R
C50 C 1.0321(8) 0.3640(9) 0.1211(8) 0.099(4) Uani 1 1 d .
H74 H 1.0019 0.3418 0.0502 0.148 Uiso 1 1 calc R
H75 H 1.1100 0.3710 0.1366 0.148 Uiso 1 1 calc R
H76 H 1.0327 0.4326 0.1526 0.148 Uiso 1 1 calc R

loop_
_atom_site_aniso_label
_atom_site_aniso_U_11
_atom_site_aniso_U_22
_atom_site_aniso_U_33
_atom_site_aniso_U_23
_atom_site_aniso_U_13
_atom_site_aniso_U_12
Ir1 0.03232(17) 0.03502(17) 0.04446(19) 0.02023(13) 0.00821(12) 0.01094(12)
P1 0.0437(12) 0.0410(12) 0.0762(16) 0.0386(12) 0.0040(11) 0.0079(10)
P2 0.0363(11) 0.0652(15) 0.0602(14) 0.0482(12) 0.0115(10) 0.0107(10)
N1 0.030(3) 0.033(3) 0.026(3) 0.014(2) 0.007(2) 0.011(2)
C1 0.026(4) 0.054(5) 0.085(6) 0.046(5) 0.011(4) 0.014(4)
C2 0.029(4) 0.059(5) 0.053(5) 0.033(4) 0.011(3) 0.011(4)
C3 0.033(4) 0.029(4) 0.037(4) 0.006(3) -0.001(3) 0.013(3)
C4 0.038(4) 0.037(4) 0.052(5) 0.015(4) -0.002(4) 0.015(4)
C5 0.032(4) 0.044(5) 0.045(5) 0.010(4) 0.004(3) 0.015(4)
C6 0.031(4) 0.047(5) 0.047(5) 0.018(4) 0.008(3) 0.009(3)
C7 0.033(4) 0.041(4) 0.033(4) 0.005(3) 0.008(3) 0.012(3)
C8 0.030(4) 0.044(4) 0.048(4) 0.031(4) 0.017(3) 0.017(3)
O1 0.036(3) 0.080(4) 0.079(4) 0.049(3) 0.030(3) 0.033(3)
C9 0.017(3) 0.035(4) 0.048(4) 0.027(3) 0.012(3) 0.008(3)
C10 0.042(4) 0.035(4) 0.043(4) 0.022(4) 0.006(3) 0.013(3)
C11 0.042(4) 0.034(4) 0.044(4) 0.014(3) 0.002(3) 0.015(3)
C12 0.030(4) 0.034(4) 0.048(5) 0.022(4) 0.008(3) 0.007(3)
C13 0.034(4) 0.036(4) 0.040(4) 0.026(3) 0.004(3) 0.006(3)
C14 0.039(4) 0.028(4) 0.036(4) 0.020(3) 0.003(3) 0.008(3)
C15 0.041(4) 0.038(4) 0.036(4) 0.022(3) 0.008(3) 0.012(3)
C16 0.066(5) 0.040(5) 0.043(5) 0.018(4) 0.008(4) 0.013(4)
C17 0.061(5) 0.053(5) 0.053(5) 0.012(4) 0.000(4) 0.026(4)
C18 0.048(5) 0.072(6) 0.044(5) 0.011(4) 0.028(4) 0.013(4)
C19 0.030(4) 0.040(5) 0.072(6) 0.025(4) 0.014(4) 0.009(3)
C20 0.027(5) 0.064(7) 0.227(14) 0.072(8) -0.014(7) -0.007(5)
C21 0.101(8) 0.045(6) 0.124(9) 0.041(6) 0.071(7) 0.015(5)
C22 0.081(6) 0.033(5) 0.091(7) 0.028(5) 0.044(6) 0.012(5)
C23 0.038(4) 0.046(5) 0.048(5) 0.020(4) 0.014(4) 0.012(4)
C24 0.053(6) 0.087(8) 0.082(7) 0.005(6) 0.033(5) 0.001(5)
C25 0.066(6) 0.062(6) 0.061(6) 0.021(5) 0.030(5) 0.032(5)
C26 0.140(9) 0.064(6) 0.041(5) 0.023(5) 0.017(6) 0.054(6)
C27 0.022(3) 0.034(4) 0.032(4) 0.014(3) 0.012(3) 0.010(3)
C28 0.024(4) 0.035(4) 0.040(4) 0.015(3) 0.003(3) 0.004(3)
C29 0.046(4) 0.035(4) 0.047(5) 0.020(4) 0.014(4) 0.016(3)
C30 0.036(4) 0.047(5) 0.052(5) 0.033(4) 0.015(4) 0.015(4)
C31 0.034(4) 0.055(5) 0.035(4) 0.026(4) 0.015(3) 0.018(4)
C32 0.023(3) 0.039(4) 0.042(4) 0.016(3) 0.009(3) 0.013(3)
C33 0.053(5) 0.051(5) 0.033(4) 0.012(4) 0.016(4) 0.025(4)
C34 0.080(7) 0.066(7) 0.099(8) 0.025(6) 0.015(6) 0.049(6)
C35 0.050(5) 0.040(5) 0.059(5) 0.006(4) 0.013(4) 0.000(4)
C36 0.132(9) 0.067(7) 0.039(5) 0.013(5) 0.018(5) 0.052(6)
C37 0.052(5) 0.033(4) 0.033(4) 0.009(3) 0.012(3) 0.018(4)
C38 0.073(7) 0.098(9) 0.059(6) -0.016(6) -0.006(5) 0.014(6)
C39 0.131(9) 0.057(6) 0.048(6) 0.005(5) 0.026(6) 0.007(6)
C40 0.237(15) 0.109(9) 0.063(7) 0.000(7) 0.009(8) 0.139(10)
C41 0.056(5) 0.070(6) 0.060(6) 0.046(5) 0.026(4) 0.027(5)
C42 0.083(7) 0.118(9) 0.096(8) 0.085(7) 0.043(6) 0.050(7)
C43 0.106(8) 0.081(8) 0.116(9) 0.080(7) 0.029(7) 0.033(7)
C44 0.031(5) 0.131(9) 0.131(9) 0.102(8) 0.023(5) 0.034(5)
C45 0.072(6) 0.077(7) 0.077(7) 0.040(6) 0.008(5) 0.024(6)
C46 0.068(6) 0.078(7) 0.054(5) 0.027(5) 0.018(5) 0.034(5)
C47 0.062(6) 0.057(6) 0.092(7) 0.027(5) 0.035(5) 0.035(5)
C48 0.071(7) 0.082(8) 0.085(7) 0.029(6) 0.022(6) 0.032(6)
C49 0.075(7) 0.103(9) 0.108(9) 0.061(7) 0.025(6) 0.048(7)
C50 0.055(6) 0.135(10) 0.138(10) 0.080(9) 0.060(7) 0.041(7)

loop_
_atom_type_symbol
_atom_type_description
_atom_type_scat_dispersion_real
_atom_type_scat_dispersion_imag
_atom_type_scat_source
C C 0.0033 0.0016 'International Tables Vol C Tables 4.2.6.8 and 6.1.1.4'
H H 0.0000 0.0000 'International Tables Vol C Tables 4.2.6.8 and 6.1.1.4'
Ir Ir -1.4442 7.9887 'International Tables Vol C Tables 4.2.6.8 and 6.1.1.4'
N N 0.0061 0.0033 'International Tables Vol C Tables 4.2.6.8 and 6.1.1.4'
O O 0.0106 0.0060 'International Tables Vol C Tables 4.2.6.8 and 6.1.1.4'
P P 0.1023 0.0942 'International Tables Vol C Tables 4.2.6.8 and 6.1.1.4'

loop_
_geom_angle_atom_site_label_1
_geom_angle_atom_site_label_2
_geom_angle_atom_site_label_3
_geom_angle
C8 Ir1 N1 178.1(3)
C8 Ir1 P2 99.7(2)
N1 Ir1 P2 80.52(15)
C8 Ir1 P1 97.1(2)
N1 Ir1 P1 82.55(15)
P2 Ir1 P1 162.42(7)
C1 P1 C9 109.8(3)
C1 P1 C16 113.3(4)
C9 P1 C16 91.4(3)
C1 P1 Ir1 101.5(2)
C9 P1 Ir1 129.8(2)
C16 P1 Ir1 111.3(2)
C2 P2 C27 110.8(3)
C2 P2 Ir1 105.8(3)
C27 P2 Ir1 143.1(2)
C7 N1 C3 118.2(5)
C7 N1 Ir1 121.7(4)
C3 N1 Ir1 120.1(4)
C3 C1 P1 116.8(5)
C3 C1 H1 121.6
P1 C1 H1 121.6
C7 C2 P2 116.0(5)
C7 C2 H2 122.0
P2 C2 H2 122.0
C1 C3 N1 119.1(6)
C1 C3 C4 122.0(6)
N1 C3 C4 118.8(6)
C5 C4 C3 120.7(7)
C5 C4 H3 119.7
C3 C4 H3 119.7
C4 C5 C6 120.8(7)
C4 C5 H4 119.6
C6 C5 H4 119.6
C5 C6 C7 119.4(7)
C5 C6 H5 120.3
C7 C6 H5 120.3
N1 C7 C6 122.1(7)
N1 C7 C2 116.0(6)
C6 C7 C2 121.9(6)
O1 C8 Ir1 177.9(7)
C14 C9 C10 120.3(6)
C14 C9 P1 108.2(5)
C10 C9 P1 131.5(5)
C11 C10 C9 115.9(6)
C11 C10 C23 118.4(7)
C9 C10 C23 125.6(6)
C10 C11 C12 124.5(7)
C10 C11 H6 117.7
C12 C11 H6 117.7
C13 C12 C11 117.8(6)
C13 C12 C19 122.9(6)
C11 C12 C19 119.2(7)
C12 C13 C14 121.6(6)
C12 C13 H7 119.2
C14 C13 H7 119.2
C13 C14 C9 119.8(6)
C13 C14 C15 120.5(6)
C9 C14 C15 119.7(5)
C18 C15 C16 108.8(6)
C18 C15 C17 109.6(6)
C16 C15 C17 111.0(6)
C18 C15 C14 114.3(6)
C16 C15 C14 105.2(5)
C17 C15 C14 107.9(6)
C15 C16 P1 105.3(5)
C15 C16 H8 110.7
P1 C16 H8 110.7
C15 C16 H9 110.7
P1 C16 H9 110.7
H8 C16 H9 108.8
C15 C17 H10 109.5
C15 C17 H11 109.5
H10 C17 H11 109.5
C15 C17 H12 109.5
H10 C17 H12 109.5
H11 C17 H12 109.5
C15 C18 H13 109.5
C15 C18 H14 109.5
H13 C18 H14 109.5
C15 C18 H15 109.5
H13 C18 H15 109.5
H14 C18 H15 109.5
C20 C19 C22 108.7(8)
C20 C19 C21 110.6(8)
C22 C19 C21 106.5(7)
C20 C19 C12 109.5(7)
C22 C19 C12 110.0(6)
C21 C19 C12 111.4(7)
C19 C20 H16 109.5
C19 C20 H17 109.5
H16 C20 H17 109.5
C19 C20 H18 109.5
H16 C20 H18 109.5
H17 C20 H18 109.5
C19 C21 H19 109.5
C19 C21 H20 109.5
H19 C21 H20 109.5
C19 C21 H21 109.5
H19 C21 H21 109.5
H20 C21 H21 109.5
C19 C22 H22 109.5
C19 C22 H23 109.5
H22 C22 H23 109.5
C19 C22 H24 109.5
H22 C22 H24 109.5
H23 C22 H24 109.5
C24 C23 C26 109.7(7)
C24 C23 C25 106.5(7)
C26 C23 C25 108.7(7)
C24 C23 C10 111.6(6)
C26 C23 C10 108.3(6)
C25 C23 C10 112.0(6)
C23 C24 H25 109.5
C23 C24 H26 109.5
H25 C24 H26 109.5
C23 C24 H27 109.5
H25 C24 H27 109.5
H26 C24 H27 109.5
C23 C25 H28 109.5
C23 C25 H29 109.5
H28 C25 H29 109.5
C23 C25 H30 109.5
H28 C25 H30 109.5
H29 C25 H30 109.5
C23 C26 H31 109.5
C23 C26 H32 109.5
H31 C26 H32 109.5
C23 C26 H33 109.5
H31 C26 H33 109.5
H32 C26 H33 109.5
C28 C27 C32 120.3(6)
C28 C27 P2 118.7(5)
C32 C27 P2 120.6(5)
C29 C28 C27 118.1(6)
C29 C28 C37 116.8(6)
C27 C28 C37 125.1(6)
C30 C29 C28 122.5(7)
C30 C29 H34 118.8
C28 C29 H34 118.8
C29 C30 C31 118.3(6)
C29 C30 C41 121.8(7)
C31 C30 C41 119.5(7)
C30 C31 C32 123.1(7)
C30 C31 H35 118.4
C32 C31 H35 118.4
C31 C32 C27 117.2(6)
C31 C32 C33 118.7(6)
C27 C32 C33 124.1(6)
C34 C33 C35 110.0(7)
C34 C33 C36 107.0(7)
C35 C33 C36 105.8(7)
C34 C33 C32 114.2(6)
C35 C33 C32 108.5(6)
C36 C33 C32 111.2(6)
C33 C34 H36 109.5
C33 C34 H37 109.5
H36 C34 H37 109.5
C33 C34 H38 109.5
H36 C34 H38 109.5
H37 C34 H38 109.5
C33 C35 H39 109.5
C33 C35 H40 109.5
H39 C35 H40 109.5
C33 C35 H41 109.5
H39 C35 H41 109.5
H40 C35 H41 109.5
C33 C36 H42 109.5
C33 C36 H43 109.5
H42 C36 H43 109.5
C33 C36 H44 109.5
H42 C36 H44 109.5
H43 C36 H44 109.5
C39 C37 C40 105.3(8)
C39 C37 C38 110.5(7)
C40 C37 C38 107.4(8)
C39 C37 C28 110.8(6)
C40 C37 C28 111.3(6)
C38 C37 C28 111.2(6)
C37 C38 H45 109.5
C37 C38 H46 109.5
H45 C38 H46 109.5
C37 C38 H47 109.5
H45 C38 H47 109.5
H46 C38 H47 109.5
C37 C39 H48 109.5
C37 C39 H49 109.5
H48 C39 H49 109.5
C37 C39 H50 109.5
H48 C39 H50 109.5
H49 C39 H50 109.5
C37 C40 H51 109.5
C37 C40 H52 109.5
H51 C40 H52 109.5
C37 C40 H53 109.5
H51 C40 H53 109.5
H52 C40 H53 109.5
C42 C41 C44 110.7(7)
C42 C41 C43 107.3(7)
C44 C41 C43 108.6(8)
C42 C41 C30 110.1(7)
C44 C41 C30 108.7(6)
C43 C41 C30 111.5(7)
C41 C42 H54 109.5
C41 C42 H55 109.5
H54 C42 H55 109.5
C41 C42 H56 109.5
H54 C42 H56 109.5
H55 C42 H56 109.5
C41 C43 H57 109.5
C41 C43 H58 109.5
H57 C43 H58 109.5
C41 C43 H59 109.5
H57 C43 H59 109.5
H58 C43 H59 109.5
C41 C44 H60 109.5
C41 C44 H61 109.5
H60 C44 H61 109.5
C41 C44 H62 109.5
H60 C44 H62 109.5
H61 C44 H62 109.5
C46 C45 H63 109.5
C46 C45 H64 109.5
H63 C45 H64 109.5
C46 C45 H65 109.5
H63 C45 H65 109.5
H64 C45 H65 109.5
C47 C46 C45 113.9(7)
C47 C46 H66 108.8
C45 C46 H66 108.8
C47 C46 H67 108.8
C45 C46 H67 108.8
H66 C46 H67 107.7
C46 C47 C48 111.8(7)
C46 C47 H68 109.3
C48 C47 H68 109.3
C46 C47 H69 109.3
C48 C47 H69 109.3
H68 C47 H69 107.9
C49 C48 C47 115.5(8)
C49 C48 H70 108.4
C47 C48 H70 108.4
C49 C48 H71 108.4
C47 C48 H71 108.4
H70 C48 H71 107.5
C48 C49 C50 116.7(8)
C48 C49 H72 108.1
C50 C49 H72 108.1
C48 C49 H73 108.1
C50 C49 H73 108.1
H72 C49 H73 107.3
C49 C50 H74 109.5
C49 C50 H75 109.5
H74 C50 H75 109.5
C49 C50 H76 109.5
H74 C50 H76 109.5
H75 C50 H76 109.5

loop_
_geom_bond_atom_site_label_1
_geom_bond_atom_site_label_2
_geom_bond_distance
Ir1 C8 1.812(7)
Ir1 N1 2.067(5)
Ir1 P2 2.2387(19)
Ir1 P1 2.299(2)
P1 C1 1.764(7)
P1 C9 1.840(6)
P1 C16 1.951(8)
P2 C2 1.674(7)
P2 C27 1.822(7)
N1 C7 1.388(8)
N1 C3 1.400(8)
C1 C3 1.389(9)
C1 H1 0.9500
C2 C7 1.432(9)
C2 H2 0.9500
C3 C4 1.435(9)
C4 C5 1.351(9)
C4 H3 0.9500
C5 C6 1.375(9)
C5 H4 0.9500
C6 C7 1.390(9)
C6 H5 0.9500
C8 O1 1.161(7)
C9 C14 1.406(8)
C9 C10 1.427(9)
C10 C11 1.391(9)
C10 C23 1.545(9)
C11 C12 1.396(9)
C11 H6 0.9500
C12 C13 1.359(9)
C12 C19 1.543(9)
C13 C14 1.397(8)
C13 H7 0.9500
C14 C15 1.555(9)
C15 C18 1.519(9)
C15 C16 1.531(9)
C15 C17 1.533(9)
C16 H8 0.9900
C16 H9 0.9900
C17 H10 0.9800
C17 H11 0.9800
C17 H12 0.9800
C18 H13 0.9800
C18 H14 0.9800
C18 H15 0.9800
C19 C20 1.506(11)
C19 C22 1.508(10)
C19 C21 1.515(11)
C20 H16 0.9800
C20 H17 0.9800
C20 H18 0.9800
C21 H19 0.9800
C21 H20 0.9800
C21 H21 0.9800
C22 H22 0.9800
C22 H23 0.9800
C22 H24 0.9800
C23 C24 1.517(10)
C23 C26 1.525(10)
C23 C25 1.544(10)
C24 H25 0.9800
C24 H26 0.9800
C24 H27 0.9800
C25 H28 0.9800
C25 H29 0.9800
C25 H30 0.9800
C26 H31 0.9800
C26 H32 0.9800
C26 H33 0.9800
C27 C28 1.417(9)
C27 C32 1.441(9)
C28 C29 1.406(9)
C28 C37 1.544(9)
C29 C30 1.382(9)
C29 H34 0.9500
C30 C31 1.389(10)
C30 C41 1.541(9)
C31 C32 1.397(9)
C31 H35 0.9500
C32 C33 1.560(10)
C33 C34 1.524(10)
C33 C35 1.531(9)
C33 C36 1.535(10)
C34 H36 0.9800
C34 H37 0.9800
C34 H38 0.9800
C35 H39 0.9800
C35 H40 0.9800
C35 H41 0.9800
C36 H42 0.9800
C36 H43 0.9800
C36 H44 0.9800
C37 C39 1.511(10)
C37 C40 1.511(11)
C37 C38 1.518(10)
C38 H45 0.9800
C38 H46 0.9800
C38 H47 0.9800
C39 H48 0.9800
C39 H49 0.9800
C39 H50 0.9800
C40 H51 0.9800
C40 H52 0.9800
C40 H53 0.9800
C41 C42 1.528(11)
C41 C44 1.533(10)
C41 C43 1.536(12)
C42 H54 0.9800
C42 H55 0.9800
C42 H56 0.9800
C43 H57 0.9800
C43 H58 0.9800
C43 H59 0.9800
C44 H60 0.9800
C44 H61 0.9800
C44 H62 0.9800
C45 C46 1.534(10)
C45 H63 0.9800
C45 H64 0.9800
C45 H65 0.9800
C46 C47 1.512(10)
C46 H66 0.9900
C46 H67 0.9900
C47 C48 1.517(11)
C47 H68 0.9900
C47 H69 0.9900
C48 C49 1.459(11)
C48 H70 0.9900
C48 H71 0.9900
C49 C50 1.517(11)
C49 H72 0.9900
C49 H73 0.9900
C50 H74 0.9800
C50 H75 0.9800
C50 H76 0.9800

loop_
_geom_torsion_atom_site_label_1
_geom_torsion_atom_site_label_2
_geom_torsion_atom_site_label_3
_geom_torsion_atom_site_label_4
_geom_torsion
C8 Ir1 P1 C1 179.7(4)
N1 Ir1 P1 C1 1.7(3)
P2 Ir1 P1 C1 17.4(4)
C8 Ir1 P1 C9 -52.1(4)
N1 Ir1 P1 C9 129.9(3)
P2 Ir1 P1 C9 145.5(3)
C8 Ir1 P1 C16 59.0(4)
N1 Ir1 P1 C16 -119.1(3)
P2 Ir1 P1 C16 -103.4(4)
C8 Ir1 P2 C2 -178.3(4)
N1 Ir1 P2 C2 -0.3(3)
P1 Ir1 P2 C2 -16.0(5)
C8 Ir1 P2 C27 9.1(5)
N1 Ir1 P2 C27 -172.8(4)
P1 Ir1 P2 C27 171.4(4)
C8 Ir1 N1 C7 95(7)
P2 Ir1 N1 C7 -0.3(5)
P1 Ir1 N1 C7 175.0(5)
C8 Ir1 N1 C3 -82(7)
P2 Ir1 N1 C3 -177.3(5)
P1 Ir1 N1 C3 -2.0(4)
C9 P1 C1 C3 -141.6(6)
C16 P1 C1 C3 117.9(6)
Ir1 P1 C1 C3 -1.5(7)
C27 P2 C2 C7 176.0(5)
Ir1 P2 C2 C7 0.8(7)
P1 C1 C3 N1 0.2(9)
P1 C1 C3 C4 -179.1(5)
C7 N1 C3 C1 -175.5(6)
Ir1 N1 C3 C1 1.6(8)
C7 N1 C3 C4 3.8(9)
Ir1 N1 C3 C4 -179.1(5)
C1 C3 C4 C5 176.7(7)
N1 C3 C4 C5 -2.5(10)
C3 C4 C5 C6 0.2(11)
C4 C5 C6 C7 0.8(11)
C3 N1 C7 C6 -2.9(9)
Ir1 N1 C7 C6 180.0(5)
C3 N1 C7 C2 177.9(6)
Ir1 N1 C7 C2 0.8(8)
C5 C6 C7 N1 0.6(11)
C5 C6 C7 C2 179.8(7)
P2 C2 C7 N1 -1.0(9)
P2 C2 C7 C6 179.8(6)
N1 Ir1 C8 O1 -27(21)
P2 Ir1 C8 O1 68(16)
P1 Ir1 C8 O1 -106(16)
C1 P1 C9 C14 -98.8(5)
C16 P1 C9 C14 16.6(5)
Ir1 P1 C9 C14 136.2(4)
C1 P1 C9 C10 80.1(7)
C16 P1 C9 C10 -164.6(7)
Ir1 P1 C9 C10 -45.0(8)
C14 C9 C10 C11 -1.1(9)
P1 C9 C10 C11 -179.8(5)
C14 C9 C10 C23 -178.3(6)
P1 C9 C10 C23 3.0(11)
C9 C10 C11 C12 1.8(10)
C23 C10 C11 C12 179.2(7)
C10 C11 C12 C13 -1.6(11)
C10 C11 C12 C19 -178.3(7)
C11 C12 C13 C14 0.6(10)
C19 C12 C13 C14 177.2(6)
C12 C13 C14 C9 0.0(10)
C12 C13 C14 C15 179.3(6)
C10 C9 C14 C13 0.2(10)
P1 C9 C14 C13 179.2(5)
C10 C9 C14 C15 -179.1(6)
P1 C9 C14 C15 -0.1(7)
C13 C14 C15 C18 39.4(9)
C9 C14 C15 C18 -141.3(6)
C13 C14 C15 C16 158.7(6)
C9 C14 C15 C16 -22.0(8)
C13 C14 C15 C17 -82.8(8)
C9 C14 C15 C17 96.5(7)
C18 C15 C16 P1 154.0(5)
C17 C15 C16 P1 -85.4(6)
C14 C15 C16 P1 31.1(6)
C1 P1 C16 C15 83.5(5)
C9 P1 C16 C15 -28.7(5)
Ir1 P1 C16 C15 -162.9(4)
C13 C12 C19 C20 -103.0(9)
C11 C12 C19 C20 73.6(9)
C13 C12 C19 C22 137.6(8)
C11 C12 C19 C22 -45.9(9)
C13 C12 C19 C21 19.7(10)
C11 C12 C19 C21 -163.8(7)
C11 C10 C23 C24 136.2(8)
C9 C10 C23 C24 -46.7(10)
C11 C10 C23 C26 -103.0(8)
C9 C10 C23 C26 74.1(9)
C11 C10 C23 C25 16.9(9)
C9 C10 C23 C25 -166.1(7)
C2 P2 C27 C28 80.4(6)
Ir1 P2 C27 C28 -107.2(5)
C2 P2 C27 C32 -91.9(6)
Ir1 P2 C27 C32 80.4(6)
C32 C27 C28 C29 6.8(9)
P2 C27 C28 C29 -165.6(5)
C32 C27 C28 C37 -173.1(6)
P2 C27 C28 C37 14.5(8)
C27 C28 C29 C30 -2.1(10)
C37 C28 C29 C30 177.8(6)
C28 C29 C30 C31 -3.9(10)
C28 C29 C30 C41 -177.0(6)
C29 C30 C31 C32 5.3(10)
C41 C30 C31 C32 178.6(6)
C30 C31 C32 C27 -0.6(9)
C30 C31 C32 C33 -178.5(6)
C28 C27 C32 C31 -5.5(9)
P2 C27 C32 C31 166.7(5)
C28 C27 C32 C33 172.2(6)
P2 C27 C32 C33 -15.5(8)
C31 C32 C33 C34 -121.7(7)
C27 C32 C33 C34 60.6(9)
C31 C32 C33 C35 115.3(7)
C27 C32 C33 C35 -62.4(8)
C31 C32 C33 C36 -0.6(9)
C27 C32 C33 C36 -178.3(6)
C29 C28 C37 C39 -142.5(7)
C27 C28 C37 C39 37.4(10)
C29 C28 C37 C40 -25.6(10)
C27 C28 C37 C40 154.3(8)
C29 C28 C37 C38 94.1(8)
C27 C28 C37 C38 -86.0(8)
C29 C30 C41 C42 -139.9(8)
C31 C30 C41 C42 47.0(9)
C29 C30 C41 C44 98.7(9)
C31 C30 C41 C44 -74.4(9)
C29 C30 C41 C43 -20.9(10)
C31 C30 C41 C43 166.0(7)
C45 C46 C47 C48 -179.7(8)
C46 C47 C48 C49 -175.5(8)
C47 C48 C49 C50 177.4(9)
